data_2222064
loop_
_publ_author_name
'Chen, Yan'
'Fang, Zheng'
'Wei, Ping'

_publ_section_title
;
 2,4-Dichloropyrimidine
;
_journal_coeditor_code HK2698
_journal_issue 6
_journal_name_full 'Acta Crystallographica Section E'
_journal_page_first o1438
_journal_paper_doi 10.1107/S1600536809019667
_journal_volume 65
_journal_year 2009
_chemical_formula_iupac 'C4 H2 Cl2 N2'
_chemical_formula_moiety 'C4 H2 Cl2 N2'
_chemical_formula_sum 'C4 H2 Cl2 N2'
_chemical_formula_weight 148.98
_chemical_name_systematic
;
2,4-Dichloropyrimidine
;
_space_group_IT_number 14
_symmetry_cell_setting monoclinic
_symmetry_space_group_name_Hall '-P 2ybc'
_symmetry_space_group_name_H-M 'P 1 21/c 1'
_atom_sites_solution_hydrogens geom
_atom_sites_solution_primary direct
_atom_sites_solution_secondary difmap
_audit_creation_method SHELXL-97
_cell_angle_alpha 90.00
_cell_angle_beta 92.92(3)
_cell_angle_gamma 90.00
_cell_formula_units_Z 4
_cell_length_a 7.5090(15)
_cell_length_b 10.776(2)
_cell_length_c 7.1980(14)
_cell_measurement_reflns_used 25
_cell_measurement_temperature 294(2)
_cell_measurement_theta_max 13
_cell_measurement_theta_min 10
_cell_volume 581.7(2)
_computing_cell_refinement 'CAD-4 Software (Enraf--Nonius, 1989)'
_computing_data_collection 'CAD-4 Software (Enraf--Nonius, 1989)'
_computing_data_reduction 'XCAD4 (Harms & Wocadlo, 1995)'
_computing_molecular_graphics 'ORTEP-3 for Windows (Farrugia, 1997) and PLATON (Spek, 2009)'
_computing_publication_material 'SHELXL97 (Sheldrick, 2008)'
_computing_structure_refinement 'SHELXL97 (Sheldrick, 2008)'
_computing_structure_solution 'SHELXS97 (Sheldrick, 2008)'
_diffrn_ambient_temperature 294(2)
_diffrn_measured_fraction_theta_full 0.990
_diffrn_measured_fraction_theta_max 0.990
_diffrn_measurement_device_type 'Enraf--Nonius CAD-4'
_diffrn_measurement_method \w/2\q
_diffrn_radiation_monochromator graphite
_diffrn_radiation_source 'fine-focus sealed tube'
_diffrn_radiation_type MoK\a
_diffrn_radiation_wavelength 0.71073
_diffrn_reflns_av_R_equivalents 0.0844
_diffrn_reflns_av_sigmaI/netI 0.0365
_diffrn_reflns_limit_h_max 0
_diffrn_reflns_limit_h_min -9
_diffrn_reflns_limit_k_max 13
_diffrn_reflns_limit_k_min 0
_diffrn_reflns_limit_l_max 8
_diffrn_reflns_limit_l_min -8
_diffrn_reflns_number 1223
_diffrn_reflns_theta_full 26.04
_diffrn_reflns_theta_max 26.04
_diffrn_reflns_theta_min 2.72
_diffrn_standards_decay_% 1
_diffrn_standards_interval_time 120
_diffrn_standards_number 3
_exptl_absorpt_coefficient_mu 0.992
_exptl_absorpt_correction_T_max 0.8263
_exptl_absorpt_correction_T_min 0.7551
_exptl_absorpt_correction_type psi-scan
_exptl_absorpt_process_details '(North <i>et al.</i>,  1968)'
_exptl_crystal_colour colorless
_exptl_crystal_density_diffrn 1.701
_exptl_crystal_density_method 'not measured'
_exptl_crystal_description block
_exptl_crystal_F_000 296
_exptl_crystal_size_max 0.30
_exptl_crystal_size_mid 0.20
_exptl_crystal_size_min 0.20
_refine_diff_density_max 0.393
_refine_diff_density_min -0.322
_refine_ls_extinction_method none
_refine_ls_goodness_of_fit_ref 1.006
_refine_ls_hydrogen_treatment constr
_refine_ls_matrix_type full
_refine_ls_number_parameters 73
_refine_ls_number_reflns 1139
_refine_ls_number_restraints 0
_refine_ls_restrained_S_all 1.006
_refine_ls_R_factor_all 0.1037
_refine_ls_R_factor_gt 0.0692
_refine_ls_shift/su_max 0.000
_refine_ls_shift/su_mean 0.000
_refine_ls_structure_factor_coef Fsqd
_refine_ls_weighting_details 'calc w=1/[\s^2^(Fo^2^)+(0.07P)^2^+1.45P] where P=(Fo^2^+2Fc^2^)/3'
_refine_ls_weighting_scheme calc
_refine_ls_wR_factor_gt 0.1574
_refine_ls_wR_factor_ref 0.1802
_reflns_number_gt 733
_reflns_number_total 1139
_reflns_threshold_expression I>2\s(I)
_cod_data_source_file hk2698.cif
_cod_data_source_block I
_cod_original_sg_symbol_H-M 'P 21/c'
_cod_database_code 2222064
_cod_database_fobs_code 2222064

loop_
_symmetry_equiv_pos_as_xyz
'x, y, z'
'-x, y+1/2, -z+1/2'
'-x, -y, -z'
'x, -y-1/2, z-1/2'

loop_
_atom_site_type_symbol
_atom_site_label
_atom_site_fract_x
_atom_site_fract_y
_atom_site_fract_z
_atom_site_U_iso_or_equiv
_atom_site_adp_type
_atom_site_calc_flag
_atom_site_refinement_flags
_atom_site_occupancy
_atom_site_disorder_assembly
_atom_site_disorder_group
Cl Cl1 0.5768(2) 0.63809(14) 0.0975(2) 0.0762(6) Uani d . 1 . .
Cl Cl2 1.1679(2) 0.83010(16) 0.3510(3) 0.0862(7) Uani d . 1 . .
N N1 0.6273(6) 0.8744(4) 0.0912(7) 0.0612(12) Uani d . 1 . .
N N2 0.8628(5) 0.7492(4) 0.2211(6) 0.0555(11) Uani d . 1 . .
C C1 0.8975(7) 0.9681(5) 0.2072(8) 0.0652(15) Uani d . 1 . .
H H1B 0.9665 1.0384 0.2321 0.078 Uiso calc R 1 . .
C C2 0.7272(8) 0.9751(5) 0.1252(9) 0.0689(16) Uani d . 1 . .
H H2B 0.6808 1.0526 0.0927 0.083 Uiso calc R 1 . .
C C3 0.7027(6) 0.7699(5) 0.1403(7) 0.0485(12) Uani d . 1 . .
C C4 0.9577(7) 0.8520(5) 0.2490(8) 0.0562(14) Uani d . 1 . .

loop_
_atom_site_aniso_label
_atom_site_aniso_U_11
_atom_site_aniso_U_22
_atom_site_aniso_U_33
_atom_site_aniso_U_12
_atom_site_aniso_U_13
_atom_site_aniso_U_23
Cl1 0.0693(9) 0.0670(10) 0.0897(12) -0.0184(7) -0.0222(8) -0.0065(8)
Cl2 0.0581(9) 0.0731(11) 0.1233(15) -0.0074(7) -0.0370(9) -0.0038(10)
N1 0.055(3) 0.059(3) 0.068(3) 0.013(2) -0.009(2) 0.002(2)
N2 0.052(2) 0.042(2) 0.071(3) -0.0014(18) -0.017(2) -0.002(2)
C1 0.070(4) 0.042(3) 0.081(4) 0.000(2) -0.013(3) -0.007(3)
C2 0.079(4) 0.047(3) 0.081(4) 0.006(3) 0.000(3) 0.007(3)
C3 0.045(2) 0.056(3) 0.044(3) 0.005(2) -0.006(2) -0.007(2)
C4 0.051(3) 0.052(3) 0.064(3) -0.002(2) -0.008(3) -0.005(3)

loop_
_atom_type_symbol
_atom_type_description
_atom_type_scat_dispersion_real
_atom_type_scat_dispersion_imag
_atom_type_scat_source
C C 0.0033 0.0016 'International Tables Vol C Tables 4.2.6.8 and 6.1.1.4'
H H 0.0000 0.0000 'International Tables Vol C Tables 4.2.6.8 and 6.1.1.4'
N N 0.0061 0.0033 'International Tables Vol C Tables 4.2.6.8 and 6.1.1.4'
Cl Cl 0.1484 0.1585 'International Tables Vol C Tables 4.2.6.8 and 6.1.1.4'

loop_
_geom_angle_atom_site_label_1
_geom_angle_atom_site_label_2
_geom_angle_atom_site_label_3
_geom_angle_site_symmetry_1
_geom_angle_site_symmetry_3
_geom_angle
_geom_angle_publ_flag
C3 N1 C2 . . 114.9(5) ?
C4 N2 C3 . . 113.2(4) ?
C4 C1 C2 . . 115.8(5) ?
C4 C1 H1B . . 122.1 ?
C2 C1 H1B . . 122.1 ?
N1 C2 C1 . . 122.2(5) ?
N1 C2 H2B . . 118.9 ?
C1 C2 H2B . . 118.9 ?
N1 C3 N2 . . 129.5(5) ?
N1 C3 Cl1 . . 115.9(4) ?
N2 C3 Cl1 . . 114.6(4) ?
N2 C4 C1 . . 124.4(5) ?
N2 C4 Cl2 . . 115.0(4) ?
C1 C4 Cl2 . . 120.5(4) ?

loop_
_geom_bond_atom_site_label_1
_geom_bond_atom_site_label_2
_geom_bond_site_symmetry_2
_geom_bond_distance
_geom_bond_publ_flag
Cl1 C3 . 1.725(5) ?
Cl2 C4 . 1.723(5) ?
N1 C2 . 1.334(7) ?
N1 C3 . 1.302(6) ?
N2 C3 . 1.327(6) ?
N2 C4 . 1.327(6) ?
C1 C2 . 1.383(8) ?
C1 C4 . 1.358(7) ?
C1 H1B . 0.9300 ?
C2 H2B . 0.9300 ?

loop_
_geom_hbond_atom_site_label_D
_geom_hbond_atom_site_label_H
_geom_hbond_atom_site_label_A
_geom_hbond_site_symmetry_A
_geom_hbond_distance_DH
_geom_hbond_distance_HA
_geom_hbond_distance_DA
_geom_hbond_angle_DHA
C1 H1B N2 2_755 0.93 2.62 3.548(7) 174

loop_
_geom_torsion_atom_site_label_1
_geom_torsion_atom_site_label_2
_geom_torsion_atom_site_label_3
_geom_torsion_atom_site_label_4
_geom_torsion_site_symmetry_1
_geom_torsion_site_symmetry_2
_geom_torsion_site_symmetry_3
_geom_torsion_site_symmetry_4
_geom_torsion
_geom_torsion_publ_flag
C3 N1 C2 C1 . . . . -0.2(9) ?
C4 C1 C2 N1 . . . . 0.7(10) ?
C2 N1 C3 N2 . . . . 1.0(9) ?
C2 N1 C3 Cl1 . . . . -179.9(4) ?
C4 N2 C3 N1 . . . . -2.0(9) ?
C4 N2 C3 Cl1 . . . . 178.8(4) ?
C3 N2 C4 C1 . . . . 2.5(9) ?
C3 N2 C4 Cl2 . . . . -179.2(4) ?
C2 C1 C4 N2 . . . . -2.0(10) ?
C2 C1 C4 Cl2 . . . . 179.8(5) ?

loop_
_cod_related_entry_id
_cod_related_entry_database
_cod_related_entry_code
1 ChemSpider 69938
